data_7120570
loop_
_publ_author_name
'Wang, Chengyuan'
'Nakamura, Hiroshi'
'Sugino, Hiroyoshi'
'Takimiya, Kazuo'

_publ_section_title
;
 Methylthionated benzo[1,2-b:4,5-b&#x2032;]dithiophenes: a model study to
 control packing structures and molecular orientation in thienoacene-based
 organic semiconductors
;
_journal_name_full 'Chem. Commun.'
_journal_paper_doi 10.1039/C7CC04998F
_journal_year 2017
_chemical_formula_moiety 'C12 H10 S4'
_chemical_formula_sum 'C12 H10 S4'
_chemical_formula_weight 282.45
_space_group_crystal_system triclinic
_space_group_IT_number 2
_space_group_name_Hall '-P 1'
_space_group_name_H-M_alt 'P -1'
_symmetry_space_group_name_Hall '-P 1'
_symmetry_space_group_name_H-M 'P -1'
_atom_sites_solution_hydrogens geom
_atom_sites_solution_primary direct
_atom_sites_solution_secondary difmap
_audit_update_record
;
2017-06-27 deposited with the CCDC.
2017-08-04 downloaded from the CCDC.
;
_cell_angle_alpha 78.199(2)
_cell_angle_beta 84.6910(18)
_cell_angle_gamma 88.4900(19)
_cell_formula_units_Z 2
_cell_length_a 5.82323(18)
_cell_length_b 7.7052(3)
_cell_length_c 14.0680(5)
_cell_measurement_reflns_used 3238
_cell_measurement_temperature 296
_cell_measurement_theta_max 68.22
_cell_measurement_theta_min 3.22
_cell_volume 615.21(4)
_computing_cell_refinement 'RAPID AUTO'
_computing_data_collection 'RAPID AUTO (Rigaku, ????)'
_computing_data_reduction 'RAPID AUTO'
_computing_molecular_graphics 'CrystalStructure 4.2'
_computing_publication_material 'CrystalStructure 4.2 (Rigaku, 2015)'
_computing_structure_refinement 'SHELXL Version 2014/7 (Sheldrick, 2008)'
_computing_structure_solution 'SIR92 (Altomare, et al., 1994)'
_diffrn_ambient_temperature 296
_diffrn_detector_area_resol_mean 10.000
_diffrn_measured_fraction_theta_full 0.988
_diffrn_measured_fraction_theta_max 0.988
_diffrn_measurement_device_type 'Rigaku R-AXIS RAPID'
_diffrn_measurement_method \w
_diffrn_radiation_type 'Cu K\a'
_diffrn_radiation_wavelength 1.54187
_diffrn_reflns_av_R_equivalents 0.0528
_diffrn_reflns_Laue_measured_fraction_full 0.988
_diffrn_reflns_Laue_measured_fraction_max 0.988
_diffrn_reflns_limit_h_max 6
_diffrn_reflns_limit_h_min -6
_diffrn_reflns_limit_k_max 9
_diffrn_reflns_limit_k_min -9
_diffrn_reflns_limit_l_max 16
_diffrn_reflns_limit_l_min -16
_diffrn_reflns_number 11237
_diffrn_reflns_point_group_measured_fraction_full 0.988
_diffrn_reflns_point_group_measured_fraction_max 0.988
_diffrn_reflns_theta_full 67.687
_diffrn_reflns_theta_max 68.219
_diffrn_reflns_theta_min 3.222
_diffrn_standards_number 0
_exptl_absorpt_coefficient_mu 6.811
_exptl_absorpt_correction_T_max 0.934
_exptl_absorpt_correction_T_min 0.777
_exptl_absorpt_correction_type multi-scan
_exptl_absorpt_process_details 'ABSCOR (Rigaku, 1995)'
_exptl_crystal_colour colorless
_exptl_crystal_density_diffrn 1.525
_exptl_crystal_density_method 'not measured'
_exptl_crystal_description platelet
_exptl_crystal_F_000 292.00
_exptl_crystal_size_max 0.800
_exptl_crystal_size_mid 0.500
_exptl_crystal_size_min 0.010
_refine_diff_density_max 1.22
_refine_diff_density_min -0.63
_refine_ls_extinction_method none
_refine_ls_goodness_of_fit_ref 1.456
_refine_ls_hydrogen_treatment constr
_refine_ls_number_parameters 145
_refine_ls_number_reflns 2218
_refine_ls_number_restraints 0
_refine_ls_R_factor_all 0.1281
_refine_ls_R_factor_gt 0.0961
_refine_ls_shift/su_max 0.000
_refine_ls_structure_factor_coef Fsqd
_refine_ls_weighting_details 'w = 1/[\s^2^(Fo^2^)+(0.2000P)^2^] where P=(Fo^2^+2Fc^2^)/3'
_refine_ls_weighting_scheme calc
_refine_ls_wR_factor_gt 0.2904
_refine_ls_wR_factor_ref 0.3803
_reflns_Friedel_coverage 0.000
_reflns_number_gt 1351
_reflns_number_total 2218
_reflns_threshold_expression F^2^>2.0\s(F^2^)
_cod_data_source_file c7cc04998f2.cif
_cod_data_source_block 170322-alfa-MT-BDT-by-PVT
_cod_database_code 7120570

loop_
_space_group_symop_id
_space_group_symop_operation_xyz
1 +X,+Y,+Z
2 -X,-Y,-Z

loop_
_atom_site_label
_atom_site_type_symbol
_atom_site_fract_x
_atom_site_fract_y
_atom_site_fract_z
_atom_site_U_iso_or_equiv
_atom_site_adp_type
_atom_site_occupancy
_atom_site_site_symmetry_order
_atom_site_calc_flag
_atom_site_refinement_flags_posn
_atom_site_refinement_flags_adp
S1 S 1.2611(3) -0.4340(3) 1.17109(14) 0.0641(8) Uani 1 1 d . .
S2 S 0.7572(3) -0.1219(3) 1.18527(15) 0.0686(8) Uani 1 1 d . .
S3 S 1.0350(4) -0.5664(3) 1.37609(14) 0.0749(8) Uani 1 1 d . .
S4 S 0.5325(4) -0.0414(3) 1.37458(15) 0.0813(9) Uani 1 1 d . .
C5 C 0.8488(11) -0.6141(7) 1.2068(4) 0.0420(14) Uani 1 1 d . .
H5 H 0.7175 -0.6744 1.2378 0.050 Uiso 1 1 calc R U
C6 C 0.3425(11) 0.0548(7) 1.1973(4) 0.0396(13) Uani 1 1 d . .
H6 H 0.2107 0.1082 1.2214 0.047 Uiso 1 1 calc R U
C7 C 0.7851(11) -0.5910(8) 1.0251(5) 0.0495(16) Uani 1 1 d . .
H7 H 0.6439 -0.6482 1.0405 0.059 Uiso 1 1 calc R U
C8 C 0.7182(11) -0.0885(9) 0.9881(5) 0.0529(17) Uani 1 1 d . .
H8 H 0.8593 -0.1460 0.9809 0.063 Uiso 1 1 calc R U
C9 C 1.1273(10) -0.4652(8) 1.0712(5) 0.0455(14) Uani 1 1 d . .
C10 C 1.0434(11) -0.5487(9) 1.2523(5) 0.0517(16) Uani 1 1 d . .
C11 C 0.4129(11) 0.0282(8) 1.0915(5) 0.0481(15) Uani 1 1 d . .
C12 C 0.6273(10) -0.0581(8) 1.0774(5) 0.0459(15) Uani 1 1 d . .
C13 C 0.5381(12) -0.0264(9) 1.2488(5) 0.0548(17) Uani 1 1 d . .
C14 C 0.9161(10) -0.5590(7) 1.0985(5) 0.0463(15) Uani 1 1 d . .
C15 C 1.3252(18) -0.5408(15) 1.3953(6) 0.091(3) Uani 1 1 d . .
H15A H 1.3384 -0.5488 1.4636 0.109 Uiso 1 1 calc R U
H15B H 1.4169 -0.6325 1.3731 0.109 Uiso 1 1 calc R U
H15C H 1.3786 -0.4271 1.3597 0.109 Uiso 1 1 calc R U
C16 C 0.8262(17) -0.0598(15) 1.3977(6) 0.089(3) Uani 1 1 d . .
H16A H 0.8386 -0.0688 1.4661 0.107 Uiso 1 1 calc R U
H16B H 0.8922 -0.1638 1.3780 0.107 Uiso 1 1 calc R U
H16C H 0.9073 0.0432 1.3616 0.107 Uiso 1 1 calc R U

loop_
_atom_site_aniso_label
_atom_site_aniso_U_11
_atom_site_aniso_U_22
_atom_site_aniso_U_33
_atom_site_aniso_U_23
_atom_site_aniso_U_13
_atom_site_aniso_U_12
S1 0.0549(13) 0.0702(13) 0.0690(14) -0.0162(10) -0.0095(9) -0.0045(9)
S2 0.0593(13) 0.0748(14) 0.0735(14) -0.0176(10) -0.0115(10) 0.0063(10)
S3 0.0664(15) 0.1002(17) 0.0586(13) -0.0187(11) -0.0018(10) -0.0039(12)
S4 0.0770(17) 0.1080(19) 0.0614(14) -0.0229(12) -0.0071(11) -0.0025(13)
C5 0.055(4) 0.036(3) 0.038(3) -0.012(2) -0.013(3) 0.016(3)
C6 0.052(4) 0.031(3) 0.037(3) -0.005(2) -0.014(3) -0.006(2)
C7 0.035(3) 0.048(3) 0.066(4) -0.009(3) -0.007(3) -0.003(3)
C8 0.035(4) 0.050(3) 0.076(5) -0.018(3) -0.002(3) 0.006(3)
C9 0.035(3) 0.051(3) 0.052(4) -0.013(3) 0.000(3) -0.004(3)
C10 0.039(4) 0.055(3) 0.062(4) -0.013(3) -0.005(3) 0.001(3)
C11 0.041(4) 0.048(3) 0.055(4) -0.010(3) 0.002(3) -0.006(3)
C12 0.035(3) 0.046(3) 0.056(4) -0.010(3) 0.000(3) 0.002(3)
C13 0.052(4) 0.053(4) 0.059(4) -0.012(3) 0.002(3) -0.012(3)
C14 0.032(3) 0.042(3) 0.061(4) -0.004(3) 0.003(3) -0.001(2)
C15 0.091(7) 0.119(8) 0.068(6) -0.026(5) -0.022(5) -0.005(6)
C16 0.087(7) 0.111(7) 0.068(5) -0.007(5) -0.022(5) -0.004(6)

loop_
_atom_type_symbol
_atom_type_description
_atom_type_scat_dispersion_real
_atom_type_scat_dispersion_imag
_atom_type_scat_source
C C 0.0181 0.0091
;
International Tables for Crystallography
(Vol. C, Tables 4.2.6.8 and 6.1.1.4)
;
H H 0.0000 0.0000
;
International Tables for Crystallography
(Vol. C, Table 6.1.1.4)
;
S S 0.3331 0.5567
;
International Tables for Crystallography
(Vol. C, Tables 4.2.6.8 and 6.1.1.4)
;

loop_
_geom_angle_atom_site_label_1
_geom_angle_atom_site_label_2
_geom_angle_atom_site_label_3
_geom_angle
_geom_angle_site_symmetry_1
_geom_angle_site_symmetry_3
C9 S1 C10 91.8(3) . .
C13 S2 C12 91.6(3) . .
C10 S3 C15 103.2(4) . .
C13 S4 C16 104.1(4) . .
C10 C5 C14 103.7(5) . .
C10 C5 H5 128.1 . .
C14 C5 H5 128.1 . .
C13 C6 C11 101.7(5) . .
C13 C6 H6 129.1 . .
C11 C6 H6 129.1 . .
C9 C7 C14 118.0(6) 2_747 .
C9 C7 H7 121.0 2_747 .
C14 C7 H7 121.0 . .
C12 C8 C11 116.8(6) . 2_657
C12 C8 H8 121.6 . .
C11 C8 H8 121.6 2_657 .
C7 C9 C14 123.0(6) 2_747 .
C7 C9 S1 124.6(5) 2_747 .
C14 C9 S1 112.4(5) . .
C5 C10 S3 121.1(5) . .
C5 C10 S1 115.9(5) . .
S3 C10 S1 122.6(4) . .
C8 C11 C12 119.9(6) 2_657 .
C8 C11 C6 124.3(6) 2_657 .
C12 C11 C6 115.8(6) . .
C8 C12 C11 123.4(6) . .
C8 C12 S2 124.7(5) . .
C11 C12 S2 111.9(5) . .
C6 C13 S2 118.9(5) . .
C6 C13 S4 119.4(5) . .
S2 C13 S4 121.5(4) . .
C7 C14 C9 118.9(6) . .
C7 C14 C5 124.9(5) . .
C9 C14 C5 116.1(5) . .
S3 C15 H15A 109.5 . .
S3 C15 H15B 109.5 . .
H15A C15 H15B 109.5 . .
S3 C15 H15C 109.5 . .
H15A C15 H15C 109.5 . .
H15B C15 H15C 109.5 . .
S4 C16 H16A 109.5 . .
S4 C16 H16B 109.5 . .
H16A C16 H16B 109.5 . .
S4 C16 H16C 109.5 . .
H16A C16 H16C 109.5 . .
H16B C16 H16C 109.5 . .

loop_
_geom_bond_atom_site_label_1
_geom_bond_atom_site_label_2
_geom_bond_distance
_geom_bond_site_symmetry_2
S1 C9 1.730(6) .
S1 C10 1.753(7) .
S2 C13 1.725(7) .
S2 C12 1.733(6) .
S3 C10 1.715(7) .
S3 C15 1.758(10) .
S4 C13 1.747(7) .
S4 C16 1.767(10) .
C5 C10 1.498(8) .
C5 C14 1.513(8) .
C5 H5 0.9300 .
C6 C13 1.464(9) .
C6 C11 1.559(8) .
C6 H6 0.9300 .
C7 C9 1.388(9) 2_747
C7 C14 1.403(8) .
C7 H7 0.9300 .
C8 C12 1.380(9) .
C8 C11 1.408(9) 2_657
C8 H8 0.9300 .
C9 C7 1.388(9) 2_747
C9 C14 1.424(8) .
C11 C8 1.408(9) 2_657
C11 C12 1.416(9) .
C15 H15A 0.9600 .
C15 H15B 0.9600 .
C15 H15C 0.9600 .
C16 H16A 0.9600 .
C16 H16B 0.9600 .
C16 H16C 0.9600 .

loop_
_geom_torsion_atom_site_label_1
_geom_torsion_atom_site_label_2
_geom_torsion_atom_site_label_3
_geom_torsion_atom_site_label_4
_geom_torsion
_geom_torsion_site_symmetry_1
_geom_torsion_site_symmetry_4
C10 S1 C9 C7 -177.8(6) . 2_747
C10 S1 C9 C14 1.2(5) . .
C14 C5 C10 S3 175.2(4) . .
C14 C5 C10 S1 1.7(6) . .
C15 S3 C10 C5 161.9(6) . .
C15 S3 C10 S1 -25.0(6) . .
C9 S1 C10 C5 -1.7(5) . .
C9 S1 C10 S3 -175.1(4) . .
C13 C6 C11 C8 -178.4(6) . 2_657
C13 C6 C11 C12 -0.3(7) . .
C11 C8 C12 C11 0.3(10) 2_657 .
C11 C8 C12 S2 179.5(5) 2_657 .
C8 C11 C12 C8 -0.3(11) 2_657 .
C6 C11 C12 C8 -178.4(5) . .
C8 C11 C12 S2 -179.6(5) 2_657 .
C6 C11 C12 S2 2.3(7) . .
C13 S2 C12 C8 178.0(6) . .
C13 S2 C12 C11 -2.7(5) . .
C11 C6 C13 S2 -1.8(6) . .
C11 C6 C13 S4 -176.3(4) . .
C12 S2 C13 C6 2.8(5) . .
C12 S2 C13 S4 177.1(4) . .
C16 S4 C13 C6 -157.3(6) . .
C16 S4 C13 S2 28.3(6) . .
C9 C7 C14 C9 2.3(10) 2_747 .
C9 C7 C14 C5 -178.8(5) 2_747 .
C7 C9 C14 C7 -2.4(10) 2_747 .
S1 C9 C14 C7 178.7(4) . .
C7 C9 C14 C5 178.6(6) 2_747 .
S1 C9 C14 C5 -0.4(7) . .
C10 C5 C14 C7 -179.8(6) . .
C10 C5 C14 C9 -0.8(6) . .
